data_7054576
loop_
_publ_author_name
'Ma\<ckov\'a, Michaela'
'Mik\<s\'atko, Ji\<r\'i'
'Budka, Jan'
'Eigner, V\'aclav'
'Cu\<r\'inov\'a, Petra'
'Lhot\'ak, Pavel'

_publ_section_title
;
 Chiral anion recognition by a ureido-thiacalix[4]arene ligand immobilized
 in the 1,3-alternate conformation
;
_journal_issue 2
_journal_name_full 'New J. Chem.'
_journal_page_first 1382
_journal_paper_doi 10.1039/C4NJ01956C
_journal_volume 39
_journal_year 2015
_chemical_formula_moiety 'C36.00 H36.00 N4 O12 S4'
_chemical_formula_sum 'C36 H36 N4 O12 S4'
_chemical_formula_weight 844.96
_space_group_IT_number 14
_symmetry_cell_setting monoclinic
_symmetry_space_group_name_Hall '-P 2ybc'
_symmetry_space_group_name_H-M 'P 1 21/c 1'
_atom_sites_solution_hydrogens difmap
_atom_sites_solution_primary direct
_audit_update_record
;
2014-11-26 deposited with the CCDC.
2014-12-04 downloaded from the CCDC.
;
_cell_angle_alpha 90
_cell_angle_beta 94.228(2)
_cell_angle_gamma 90
_cell_formula_units_Z 4
_cell_length_a 13.0584(3)
_cell_length_b 17.2823(3)
_cell_length_c 17.4795(4)
_cell_measurement_reflns_used 7099
_cell_measurement_temperature 190
_cell_measurement_theta_max 73
_cell_measurement_theta_min 4
_cell_volume 3934.02(15)
_computing_cell_refinement 'CrysAlis, (Oxford Diffraction, 2002)'
_computing_data_collection 'Xcalibur, (Oxford Diffraction, 2002)'
_computing_data_reduction 'XRED (Stoe & Cie 1996)'
_computing_molecular_graphics 'CAMERON (Watkin et al., 1996)'
_computing_publication_material 'CRYSTALS (Betteridge et al., 2003)'
_computing_structure_refinement 'CRYSTALS (Betteridge et al., 2003)'
_computing_structure_solution 'SIR92 (Altomare et al., 1994)'
_diffrn_ambient_pressure 101
_diffrn_ambient_temperature 190
_diffrn_measured_fraction_theta_full 0.996
_diffrn_measured_fraction_theta_max 0.967
_diffrn_measurement_device Area
_diffrn_measurement_device_type 'Oxford Diffraction XCALIBUR'
_diffrn_measurement_method '\f & \w scans'
_diffrn_radiation_monochromator graphite
_diffrn_radiation_type 'Cu K\a'
_diffrn_radiation_wavelength 1.54180
_diffrn_reflns_av_R_equivalents 0.035
_diffrn_reflns_limit_h_max 11
_diffrn_reflns_limit_h_min -16
_diffrn_reflns_limit_k_max 21
_diffrn_reflns_limit_k_min -20
_diffrn_reflns_limit_l_max 21
_diffrn_reflns_limit_l_min -20
_diffrn_reflns_number 17653
_diffrn_reflns_theta_full 67.68
_diffrn_reflns_theta_max 72.654
_diffrn_reflns_theta_min 4.821
_diffrn_standards_number 0
_exptl_absorpt_coefficient_mu 2.794
_exptl_absorpt_correction_T_max 0.51
_exptl_absorpt_correction_T_min 0.28
_exptl_absorpt_correction_type multi-scan
_exptl_absorpt_process_details 'CrysAlis, (Oxford Diffraction, 2002)'
_exptl_crystal_colour colourless
_exptl_crystal_density_diffrn 1.427
_exptl_crystal_density_method 'not measured'
_exptl_crystal_description prism
_exptl_crystal_F_000 1760
_exptl_crystal_size_max 0.350
_exptl_crystal_size_mid 0.260
_exptl_crystal_size_min 0.240
_refine_diff_density_max 0.62
_refine_diff_density_min -0.33
_refine_ls_extinction_method None
_refine_ls_goodness_of_fit_ref 0.9865
_refine_ls_hydrogen_treatment constr
_refine_ls_matrix_type full
_refine_ls_number_parameters 533
_refine_ls_number_reflns 7553
_refine_ls_number_restraints 28
_refine_ls_R_factor_all 0.0619
_refine_ls_R_factor_gt 0.0493
_refine_ls_shift/su_max 0.0005454
_refine_ls_shift/su_mean 0.0000288
_refine_ls_structure_factor_coef Fsqd
_refine_ls_weighting_details
;
 Method, part 1, Chebychev polynomial, (Watkin, 1994, Prince, 1982) 
 [weight] = 1.0/[A~0~*T~0~(x)+A~1~*T~1~(x) ... +A~n-1~]*T~n-1~(x)] 
 where A~i~ are the Chebychev coefficients listed below and x= Fcalc/Fmax 
 Method = Robust Weighting (Prince, 1982) 
 W = [weight] * [1-(deltaF/6*sigmaF)^2^]^2^ 
 A~i~ are: 
 0.193E+04 0.323E+04 0.198E+04 814. 170. 
;
_refine_ls_weighting_scheme calc
_refine_ls_wR_factor_all 0.1598
_refine_ls_wR_factor_gt 0.1378
_refine_ls_wR_factor_ref 0.1598
_reflns_limit_h_max 16
_reflns_limit_h_min -16
_reflns_limit_k_max 21
_reflns_limit_k_min 0
_reflns_limit_l_max 21
_reflns_limit_l_min 0
_reflns_number_gt 5985
_reflns_number_total 7553
_reflns_threshold_expression I>2.0\s(I)
_oxford_diffrn_Wilson_B_factor 3.72
_oxford_diffrn_Wilson_scale 0.14
_oxford_refine_ls_r_factor_ref 0.0619
_oxford_refine_ls_scale 2.65(2)
_oxford_reflns_number_all 7553
_oxford_reflns_threshold_expression_ref I>-10.0\s(I)
_cod_data_source_file c4nj01956c1.cif
_cod_data_source_block 5
_cod_depositor_comments 'Adding full bibliography for 7054576--7054583.cif.'
_cod_original_cell_volume 3934.00(13)
_cod_original_sg_symbol_Hall '-P 2ybc '
_cod_original_sg_symbol_H-M 'P 1 21/c 1 '
_cod_original_formula_sum 'C36.00 H36.00 N4 O12 S4'
_cod_database_code 7054576

loop_
_symmetry_equiv_pos_as_xyz
x,y,z
-x,-y,-z
-x,y+1/2,-z+1/2
x,-y+1/2,z+1/2

loop_
_atom_site_label
_atom_site_type_symbol
_atom_site_fract_x
_atom_site_fract_y
_atom_site_fract_z
_atom_site_U_iso_or_equiv
_atom_site_occupancy
_atom_site_adp_type
_atom_site_refinement_flags_posn
_atom_site_refinement_flags_adp
_atom_site_refinement_flags_occupancy
_atom_site_disorder_assembly
_atom_site_disorder_group
C1 C 0.6183(2) 0.34056(14) 0.38613(13) 0.0421 1.0000 Uani . . . . .
S2 S 0.59589(5) 0.25178(3) 0.33530(3) 0.0457 1.0000 Uani . . . . .
C3 C 0.62253(19) 0.27901(13) 0.24029(13) 0.0405 1.0000 Uani . . . . .
C4 C 0.5406(2) 0.28954(15) 0.18608(14) 0.0451 1.0000 Uani . . . . .
C5 C 0.5612(2) 0.30509(14) 0.11097(14) 0.0455 1.0000 Uani . . . . .
C6 C 0.6592(2) 0.31453(15) 0.08875(14) 0.0480 1.0000 Uani . . . . .
C7 C 0.7407(2) 0.30745(14) 0.14344(15) 0.0446 1.0000 Uani . . . . .
S8 S 0.86871(5) 0.32506(4) 0.11726(4) 0.0558 1.0000 Uani . . . . .
C9 C 0.85223(18) 0.42279(15) 0.08503(15) 0.0443 1.0000 Uani . . . . .
C10 C 0.87378(19) 0.44099(16) 0.01042(15) 0.0473 1.0000 Uani . . . . .
C11 C 0.86485(18) 0.51658(16) -0.01378(14) 0.0457 1.0000 Uani . . . . .
C12 C 0.83243(18) 0.57467(15) 0.03225(15) 0.0460 1.0000 Uani . . . . .
C13 C 0.81140(18) 0.55681(15) 0.10715(15) 0.0443 1.0000 Uani . . . . .
S14 S 0.77717(5) 0.63185(4) 0.16918(4) 0.0511 1.0000 Uani . . . . .
C15 C 0.65434(18) 0.59945(13) 0.19314(14) 0.0415 1.0000 Uani . . . . .
C16 C 0.5787(2) 0.58179(15) 0.13591(15) 0.0462 1.0000 Uani . . . . .
C17 C 0.4826(2) 0.56180(15) 0.15711(16) 0.0481 1.0000 Uani . . . . .
C18 C 0.45939(19) 0.55711(15) 0.23247(16) 0.0475 1.0000 Uani . . . . .
C19 C 0.53503(19) 0.57256(14) 0.28979(14) 0.0432 1.0000 Uani . . . . .
S20 S 0.50670(5) 0.56122(4) 0.38711(4) 0.0516 1.0000 Uani . . . . .
C21 C 0.5772(2) 0.47460(14) 0.40974(14) 0.0452 1.0000 Uani . . . . .
C22 C 0.6521(2) 0.47634(15) 0.46991(14) 0.0475 1.0000 Uani . . . . .
C23 C 0.7069(2) 0.40998(16) 0.48891(14) 0.0475 1.0000 Uani . . . . .
C24 C 0.6938(2) 0.34211(15) 0.44667(13) 0.0464 1.0000 Uani . . . . .
C25 C 0.72390(19) 0.28656(13) 0.21915(13) 0.0410 1.0000 Uani . . . . .
C26 C 0.82423(17) 0.48093(14) 0.13479(13) 0.0411 1.0000 Uani . . . . .
C27 C 0.63320(18) 0.59539(13) 0.27080(14) 0.0398 1.0000 Uani . . . . .
C28 C 0.55614(19) 0.40520(14) 0.36945(13) 0.0424 1.0000 Uani . . . . .
O29 O 0.80397(14) 0.27664(10) 0.27242(10) 0.0485 1.0000 Uani . . . . .
C30 C 0.8507(3) 0.20128(18) 0.2722(2) 0.0653 1.0000 Uani . . . . .
C31 C 0.9579(3) 0.2066(3) 0.3091(3) 0.0849 1.0000 Uani . . . . .
C32 C 0.9680(4) 0.2380(3) 0.3879(3) 0.0980 1.0000 Uani . . . . .
O33 O 0.80634(13) 0.46414(11) 0.20845(9) 0.0449 1.0000 Uani . . . . .
C34 C 0.8978(2) 0.47155(19) 0.26120(15) 0.0539 1.0000 Uani . . . . .
C35 C 0.8673(2) 0.45560(16) 0.34075(14) 0.0476 1.0000 Uani . . . . .
C36 C 0.9580(3) 0.4661(2) 0.39975(17) 0.0673 1.0000 Uani . . . . .
O37 O 0.70967(13) 0.60846(10) 0.32713(10) 0.0453 1.0000 Uani D . . . .
C38 C 0.7346(7) 0.6899(4) 0.3391(5) 0.0558 0.534(10) Uani D U P 1 1
C39 C 0.8346(9) 0.6958(4) 0.3846(5) 0.0805 0.534(10) Uani D U P 1 1
C40 C 0.8345(9) 0.6605(5) 0.4642(5) 0.1013 0.534(10) Uani D U P 1 1
O41 O 0.47840(13) 0.40220(11) 0.31366(10) 0.0469 1.0000 Uani . . . . .
C42 C 0.3807(2) 0.3800(2) 0.34151(17) 0.0588 1.0000 Uani . . . . .
C43 C 0.2979(3) 0.3814(2) 0.27866(19) 0.0723 1.0000 Uani . . . . .
C44 C 0.1953(2) 0.3574(2) 0.3036(2) 0.0651 1.0000 Uani . . . . .
N45 N 0.4750(2) 0.31145(14) 0.05255(13) 0.0552 1.0000 Uani . . . . .
O46 O 0.4892(2) 0.29065(16) -0.01294(12) 0.0748 1.0000 Uani . . . . .
O47 O 0.39293(18) 0.33550(17) 0.07228(14) 0.0753 1.0000 Uani . . . . .
N48 N 0.88898(18) 0.53563(16) -0.09229(13) 0.0560 1.0000 Uani . . . . .
O49 O 0.9153(2) 0.48304(16) -0.13344(12) 0.0728 1.0000 Uani . . . . .
O50 O 0.8839(2) 0.60296(16) -0.11208(13) 0.0787 1.0000 Uani . . . . .
N51 N 0.4009(2) 0.54415(16) 0.09713(16) 0.0631 1.0000 Uani . . . . .
O52 O 0.4189(2) 0.54737(17) 0.03040(14) 0.0782 1.0000 Uani . . . . .
O53 O 0.3161(2) 0.5295(3) 0.11919(19) 0.1163 1.0000 Uani . . . . .
N54 N 0.7822(2) 0.41120(16) 0.55547(14) 0.0604 1.0000 Uani . . . . .
O55 O 0.8377(3) 0.35465(16) 0.56653(16) 0.0905 1.0000 Uani . . . . .
O56 O 0.7875(2) 0.46856(18) 0.59519(15) 0.0878 1.0000 Uani . . . . .
C138 C 0.7056(7) 0.6814(5) 0.3686(6) 0.0551 0.466(10) Uani D U P 1 2
C139 C 0.7953(8) 0.6843(6) 0.4291(6) 0.0757 0.466(10) Uani D U P 1 2
C140 C 0.8982(10) 0.6886(7) 0.3967(7) 0.1007 0.466(10) Uani D U P 1 2
H422 H 0.3651 0.4134 0.3832 0.0695 1.0000 Uiso R . . . .
H421 H 0.3868 0.3273 0.3604 0.0700 1.0000 Uiso R . . . .
H431 H 0.2951 0.4350 0.2588 0.0861 1.0000 Uiso R . . . .
H432 H 0.3153 0.3492 0.2371 0.0855 1.0000 Uiso R . . . .
H443 H 0.1432 0.3647 0.2618 0.0953 1.0000 Uiso R . . . .
H441 H 0.1815 0.3877 0.3490 0.0956 1.0000 Uiso R . . . .
H442 H 0.2007 0.3032 0.3160 0.0955 1.0000 Uiso R . . . .
H302 H 0.8522 0.1831 0.2190 0.0768 1.0000 Uiso R . . . .
H301 H 0.8102 0.1657 0.3022 0.0777 1.0000 Uiso R . . . .
H311 H 0.9951 0.2408 0.2764 0.1022 1.0000 Uiso R . . . .
H312 H 0.9866 0.1541 0.3101 0.1018 1.0000 Uiso R . . . .
H321 H 1.0367 0.2309 0.4102 0.1404 1.0000 Uiso R . . . .
H323 H 0.9485 0.2928 0.3875 0.1402 1.0000 Uiso R . . . .
H322 H 0.9203 0.2105 0.4174 0.1397 1.0000 Uiso R . . . .
H121 H 0.8234 0.6266 0.0137 0.0535 1.0000 Uiso R . . . .
H101 H 0.8945 0.4012 -0.0234 0.0538 1.0000 Uiso R . . . .
H341 H 0.9236 0.5247 0.2588 0.0638 1.0000 Uiso R . . . .
H342 H 0.9498 0.4334 0.2470 0.0637 1.0000 Uiso R . . . .
H351 H 0.8125 0.4922 0.3522 0.0565 1.0000 Uiso R . . . .
H352 H 0.8419 0.4017 0.3420 0.0560 1.0000 Uiso R . . . .
H361 H 0.9382 0.4571 0.4506 0.0979 1.0000 Uiso R . . . .
H362 H 0.9852 0.5181 0.3983 0.0981 1.0000 Uiso R . . . .
H363 H 1.0117 0.4304 0.3895 0.0976 1.0000 Uiso R . . . .
H61 H 0.6703 0.3256 0.0374 0.0556 1.0000 Uiso R . . . .
H41 H 0.4718 0.2860 0.1985 0.0520 1.0000 Uiso R . . . .
H241 H 0.7351 0.2980 0.4586 0.0544 1.0000 Uiso R . . . .
H221 H 0.6654 0.5218 0.4976 0.0571 1.0000 Uiso R . . . .
H181 H 0.3923 0.5435 0.2447 0.0566 1.0000 Uiso R . . . .
H161 H 0.5924 0.5837 0.0844 0.0541 1.0000 Uiso R . . . .
H381 H 0.7415 0.7140 0.2893 0.0661 0.534(10) Uiso R . P 1 1
H382 H 0.6823 0.7166 0.3651 0.0660 0.534(10) Uiso R . P 1 1
H391 H 0.8500 0.7506 0.3921 0.0891 0.534(10) Uiso R . P 1 1
H392 H 0.8882 0.6712 0.3569 0.0891 0.534(10) Uiso R . P 1 1
H403 H 0.9000 0.6705 0.4908 0.1379 0.534(10) Uiso R . P 1 1
H402 H 0.7810 0.6837 0.4921 0.1379 0.534(10) Uiso R . P 1 1
H401 H 0.8247 0.6056 0.4590 0.1380 0.534(10) Uiso R . P 1 1
H1381 H 0.7143 0.7233 0.3335 0.0682 0.466(10) Uiso R . P 1 2
H1382 H 0.6407 0.6881 0.3914 0.0681 0.466(10) Uiso R . P 1 2
H1391 H 0.7877 0.7298 0.4617 0.0941 0.466(10) Uiso R . P 1 2
H1392 H 0.7939 0.6379 0.4605 0.0942 0.466(10) Uiso R . P 1 2
H1401 H 0.9516 0.6798 0.4365 0.1428 0.466(10) Uiso R . P 1 2
H1402 H 0.9061 0.7390 0.3743 0.1430 0.466(10) Uiso R . P 1 2
H1403 H 0.9006 0.6491 0.3577 0.1429 0.466(10) Uiso R . P 1 2

loop_
_atom_site_aniso_label
_atom_site_aniso_U_11
_atom_site_aniso_U_22
_atom_site_aniso_U_33
_atom_site_aniso_U_23
_atom_site_aniso_U_13
_atom_site_aniso_U_12
C1 0.0514(13) 0.0407(12) 0.0355(10) -0.0020(9) 0.0128(9) -0.0068(10)
S2 0.0625(4) 0.0360(3) 0.0402(3) -0.0003(2) 0.0154(3) -0.0080(2)
C3 0.0530(13) 0.0323(11) 0.0375(11) -0.0029(9) 0.0121(9) -0.0060(9)
C4 0.0491(13) 0.0424(12) 0.0453(12) -0.0022(10) 0.0125(10) -0.0070(10)
C5 0.0557(14) 0.0402(12) 0.0413(12) 0.0001(10) 0.0072(10) -0.0021(10)
C6 0.0609(15) 0.0432(13) 0.0418(12) 0.0048(10) 0.0177(11) 0.0026(11)
C7 0.0507(14) 0.0357(12) 0.0497(13) 0.0002(10) 0.0193(11) 0.0007(10)
S8 0.0525(4) 0.0452(4) 0.0733(4) 0.0120(3) 0.0299(3) 0.0090(3)
C9 0.0395(12) 0.0446(13) 0.0503(13) 0.0066(10) 0.0137(10) 0.0006(10)
C10 0.0438(13) 0.0539(15) 0.0461(13) -0.0007(11) 0.0159(10) -0.0049(10)
C11 0.0399(12) 0.0570(15) 0.0413(12) 0.0056(10) 0.0099(9) -0.0083(10)
C12 0.0408(12) 0.0470(13) 0.0503(13) 0.0101(10) 0.0040(10) -0.0050(10)
C13 0.0386(11) 0.0453(13) 0.0501(13) 0.0017(10) 0.0108(10) -0.0042(10)
S14 0.0499(3) 0.0426(3) 0.0626(4) -0.0051(3) 0.0167(3) -0.0093(2)
C15 0.0408(12) 0.0340(11) 0.0507(12) 0.0002(9) 0.0091(10) 0.0008(9)
C16 0.0526(13) 0.0406(12) 0.0458(12) 0.0024(10) 0.0053(10) 0.0032(10)
C17 0.0444(13) 0.0406(13) 0.0582(15) 0.0027(11) -0.0044(11) 0.0008(10)
C18 0.0375(12) 0.0416(12) 0.0637(15) 0.0022(11) 0.0067(11) 0.0008(9)
C19 0.0445(12) 0.0372(12) 0.0489(13) -0.0019(10) 0.0102(10) 0.0031(9)
S20 0.0589(4) 0.0455(3) 0.0528(3) -0.0059(3) 0.0208(3) 0.0046(3)
C21 0.0544(14) 0.0430(13) 0.0402(11) -0.0036(10) 0.0176(10) -0.0047(10)
C22 0.0577(15) 0.0463(13) 0.0404(12) -0.0062(10) 0.0165(11) -0.0085(11)
C23 0.0519(13) 0.0548(15) 0.0366(11) 0.0001(10) 0.0088(10) -0.0095(11)
C24 0.0593(15) 0.0430(13) 0.0384(11) 0.0049(9) 0.0132(10) -0.0065(11)
C25 0.0511(13) 0.0286(10) 0.0443(12) -0.0014(9) 0.0104(10) -0.0021(9)
C26 0.0355(11) 0.0476(13) 0.0415(11) 0.0048(10) 0.0117(9) -0.0043(9)
C27 0.0395(11) 0.0332(11) 0.0467(12) -0.0015(9) 0.0034(9) 0.0035(9)
C28 0.0479(13) 0.0434(13) 0.0371(11) -0.0026(9) 0.0126(9) -0.0087(10)
O29 0.0537(10) 0.0407(9) 0.0513(9) 0.0008(7) 0.0045(8) 0.0016(7)
C30 0.0692(19) 0.0476(15) 0.078(2) -0.0025(14) -0.0001(15) 0.0113(14)
C31 0.069(2) 0.081(2) 0.103(3) 0.000(2) -0.007(2) 0.0211(19)
C32 0.109(3) 0.076(3) 0.104(3) 0.014(2) -0.031(3) 0.014(2)
O33 0.0402(8) 0.0544(10) 0.0412(8) 0.0078(7) 0.0107(7) -0.0016(7)
C34 0.0414(13) 0.0753(19) 0.0455(13) 0.0089(12) 0.0068(10) -0.0043(12)
C35 0.0477(13) 0.0537(14) 0.0418(12) 0.0031(10) 0.0070(10) 0.0012(11)
C36 0.0645(18) 0.087(2) 0.0492(15) 0.0030(15) -0.0015(13) -0.0038(16)
O37 0.0460(9) 0.0410(9) 0.0487(9) -0.0056(7) 0.0017(7) 0.0006(7)
C38 0.076(5) 0.038(3) 0.053(4) -0.007(3) 0.002(3) 0.001(3)
C39 0.097(6) 0.054(3) 0.086(5) 0.003(4) -0.028(5) -0.029(4)
C40 0.126(7) 0.084(5) 0.086(5) -0.002(4) -0.047(5) -0.010(5)
O41 0.0481(9) 0.0503(10) 0.0435(9) -0.0047(7) 0.0102(7) -0.0049(7)
C42 0.0486(15) 0.0727(19) 0.0571(15) 0.0026(14) 0.0170(12) -0.0054(13)
C43 0.0630(18) 0.092(3) 0.0628(18) -0.0084(17) 0.0106(15) -0.0234(17)
C44 0.0534(16) 0.0646(18) 0.078(2) -0.0061(16) 0.0120(14) -0.0042(14)
N45 0.0607(14) 0.0569(14) 0.0485(12) 0.0076(10) 0.0063(10) -0.0036(11)
O46 0.0900(16) 0.0901(17) 0.0436(11) -0.0012(10) 0.0001(10) 0.0006(13)
O47 0.0582(13) 0.1004(19) 0.0674(13) 0.0126(12) 0.0053(10) 0.0044(12)
N48 0.0504(12) 0.0728(16) 0.0457(12) 0.0128(11) 0.0096(10) -0.0114(11)
O49 0.0817(15) 0.0896(17) 0.0503(11) -0.0018(11) 0.0263(11) -0.0109(13)
O50 0.0975(18) 0.0794(16) 0.0613(12) 0.0269(12) 0.0201(12) -0.0044(13)
N51 0.0521(14) 0.0681(16) 0.0673(16) 0.0008(13) -0.0091(12) -0.0019(11)
O52 0.0785(16) 0.0935(18) 0.0603(13) -0.0015(12) -0.0098(11) -0.0079(13)
O53 0.0558(15) 0.197(4) 0.093(2) 0.003(2) -0.0138(13) -0.0391(19)
N54 0.0679(15) 0.0655(16) 0.0475(12) -0.0029(11) 0.0019(11) -0.0099(13)
O55 0.118(2) 0.0707(16) 0.0764(16) 0.0058(13) -0.0364(15) 0.0078(15)
O56 0.0798(16) 0.102(2) 0.0791(16) -0.0403(15) -0.0150(13) 0.0070(14)
C138 0.063(5) 0.041(3) 0.061(5) -0.016(4) 0.005(3) -0.005(3)
C139 0.083(6) 0.063(4) 0.078(6) -0.013(4) -0.014(4) -0.014(4)
C140 0.099(7) 0.091(6) 0.109(6) -0.012(5) -0.018(6) -0.014(5)

loop_
_atom_type_symbol
_atom_type_scat_dispersion_real
_atom_type_scat_dispersion_imag
_atom_type_scat_Cromer_Mann_a1
_atom_type_scat_Cromer_Mann_b1
_atom_type_scat_Cromer_Mann_a2
_atom_type_scat_Cromer_Mann_b2
_atom_type_scat_Cromer_Mann_a3
_atom_type_scat_Cromer_Mann_b3
_atom_type_scat_Cromer_Mann_a4
_atom_type_scat_Cromer_Mann_b4
_atom_type_scat_Cromer_Mann_c
_atom_type_scat_source
C 0.0181 0.0091 2.3100 20.8439 1.0200 10.2075 1.5886 0.5687 0.8650 51.6512 0.2156 'International Tables Vol C 4.2.6.8 and 6.1.1.4'
H 0.0000 0.0000 0.4930 10.5109 0.3229 26.1257 0.1402 3.1424 0.0408 57.7998 0.0030 'International Tables Vol C 4.2.6.8 and 6.1.1.4'
O 0.0492 0.0322 3.0485 13.2771 2.2868 5.7011 1.5463 0.3239 0.8670 32.9089 0.2508 'International Tables Vol C 4.2.6.8 and 6.1.1.4'
S 0.3331 0.5567 6.9053 1.4679 5.2034 22.2151 1.4379 0.2536 1.5863 56.1720 0.8669 'International Tables Vol C 4.2.6.8 and 6.1.1.4'
N 0.0311 0.0180 12.2126 0.0057 3.1322 9.8933 2.0125 28.9975 1.1663 0.5826 -11.5290 'International Tables Vol C 4.2.6.8 and 6.1.1.4'

loop_
_geom_angle_atom_site_label_1
_geom_angle_atom_site_label_2
_geom_angle_atom_site_label_3
_geom_angle
_geom_angle_publ_flag
S2 C1 C24 118.38(19) yes
S2 C1 C28 120.74(19) yes
C24 C1 C28 120.7(2) yes
C1 S2 C3 101.56(10) yes
S2 C3 C4 118.47(18) yes
S2 C3 C25 121.38(19) yes
C4 C3 C25 120.1(2) yes
C3 C4 C5 118.6(2) yes
C3 C4 H41 122.3 no
C5 C4 H41 119.1 no
C4 C5 C6 122.7(2) yes
C4 C5 N45 118.8(2) yes
C6 C5 N45 118.5(2) yes
C5 C6 C7 118.6(2) yes
C5 C6 H61 120.4 no
C7 C6 H61 121.0 no
C6 C7 S8 119.54(19) yes
C6 C7 C25 120.6(2) yes
S8 C7 C25 119.8(2) yes
C7 S8 C9 98.52(11) yes
S8 C9 C10 118.8(2) yes
S8 C9 C26 120.98(18) yes
C10 C9 C26 120.2(2) yes
C9 C10 C11 119.0(2) yes
C9 C10 H101 120.2 no
C11 C10 H101 120.8 no
C10 C11 C12 122.5(2) yes
C10 C11 N48 118.8(2) yes
C12 C11 N48 118.7(2) yes
C11 C12 C13 118.7(2) yes
C11 C12 H121 121.5 no
C13 C12 H121 119.9 no
C12 C13 S14 119.4(2) yes
C12 C13 C26 120.3(2) yes
S14 C13 C26 120.21(19) yes
C13 S14 C15 100.76(11) yes
S14 C15 C16 120.43(19) yes
S14 C15 C27 119.18(18) yes
C16 C15 C27 120.3(2) yes
C15 C16 C17 118.4(2) yes
C15 C16 H161 120.8 no
C17 C16 H161 120.8 no
C16 C17 C18 122.8(2) yes
C16 C17 N51 119.2(2) yes
C18 C17 N51 118.0(2) yes
C17 C18 C19 119.1(2) yes
C17 C18 H181 120.3 no
C19 C18 H181 120.6 no
C18 C19 S20 119.01(19) yes
C18 C19 C27 120.0(2) yes
S20 C19 C27 121.00(19) yes
C19 S20 C21 99.44(11) yes
S20 C21 C22 118.31(19) yes
S20 C21 C28 121.6(2) yes
C22 C21 C28 120.0(2) yes
C21 C22 C23 119.4(2) yes
C21 C22 H221 120.5 no
C23 C22 H221 120.1 no
C22 C23 C24 122.2(2) yes
C22 C23 N54 119.0(2) yes
C24 C23 N54 118.9(2) yes
C1 C24 C23 118.2(2) yes
C1 C24 H241 120.7 no
C23 C24 H241 121.1 no
C3 C25 C7 119.1(2) yes
C3 C25 O29 120.0(2) yes
C7 C25 O29 120.8(2) yes
C13 C26 C9 119.2(2) yes
C13 C26 O33 120.1(2) yes
C9 C26 O33 120.6(2) yes
C15 C27 C19 119.3(2) yes
C15 C27 O37 120.1(2) yes
C19 C27 O37 120.4(2) yes
C21 C28 C1 119.2(2) yes
C21 C28 O41 120.1(2) yes
C1 C28 O41 120.8(2) yes
C25 O29 C30 114.7(2) yes
O29 C30 C31 109.0(3) yes
O29 C30 H302 109.2 no
C31 C30 H302 110.1 no
O29 C30 H301 108.6 no
C31 C30 H301 109.2 no
H302 C30 H301 110.6 no
C30 C31 C32 116.1(4) yes
C30 C31 H311 105.9 no
C32 C31 H311 108.0 no
C30 C31 H312 107.1 no
C32 C31 H312 108.4 no
H311 C31 H312 111.4 no
C31 C32 H321 110.3 no
C31 C32 H323 110.1 no
H321 C32 H323 111.2 no
C31 C32 H322 107.5 no
H321 C32 H322 110.0 no
H323 C32 H322 107.7 no
C26 O33 C34 112.98(17) yes
O33 C34 C35 107.9(2) yes
O33 C34 H341 108.8 no
C35 C34 H341 109.1 no
O33 C34 H342 109.1 no
C35 C34 H342 110.1 no
H341 C34 H342 111.7 no
C34 C35 C36 111.0(2) yes
C34 C35 H351 108.5 no
C36 C35 H351 109.0 no
C34 C35 H352 107.8 no
C36 C35 H352 110.0 no
H351 C35 H352 110.5 no
C35 C36 H361 111.1 no
C35 C36 H362 111.2 no
H361 C36 H362 107.5 no
C35 C36 H363 109.8 no
H361 C36 H363 108.6 no
H362 C36 H363 108.5 no
C27 O37 C38 114.0(3) yes
C27 O37 C138 116.7(4) yes
O37 C38 C39 108.8(6) yes
O37 C38 H381 108.6 no
C39 C38 H381 108.3 no
O37 C38 H382 111.8 no
C39 C38 H382 109.9 no
H381 C38 H382 109.4 no
C38 C39 C40 113.8(10) yes
C38 C39 H391 107.6 no
C40 C39 H391 106.3 no
C38 C39 H392 109.8 no
C40 C39 H392 109.2 no
H391 C39 H392 110.0 no
C39 C40 H403 108.1 no
C39 C40 H402 110.2 no
H403 C40 H402 109.4 no
C39 C40 H401 108.6 no
H403 C40 H401 109.4 no
H402 C40 H401 111.1 no
C28 O41 C42 113.53(19) yes
O41 C42 C43 111.0(2) yes
O41 C42 H422 109.6 no
C43 C42 H422 111.5 no
O41 C42 H421 108.1 no
C43 C42 H421 107.7 no
H422 C42 H421 108.8 no
C42 C43 C44 113.5(3) yes
C42 C43 H431 106.3 no
C44 C43 H431 110.6 no
C42 C43 H432 110.6 no
C44 C43 H432 109.1 no
H431 C43 H432 106.5 no
C43 C44 H443 109.7 no
C43 C44 H441 108.0 no
H443 C44 H441 112.4 no
C43 C44 H442 106.5 no
H443 C44 H442 109.4 no
H441 C44 H442 110.6 no
C5 N45 O46 117.8(2) yes
C5 N45 O47 118.2(2) yes
O46 N45 O47 124.0(3) yes
C11 N48 O49 118.2(2) yes
C11 N48 O50 118.0(3) yes
O49 N48 O50 123.8(2) yes
C17 N51 O52 119.7(3) yes
C17 N51 O53 116.3(3) yes
O52 N51 O53 123.9(3) yes
C23 N54 O55 117.9(2) yes
C23 N54 O56 118.2(3) yes
O55 N54 O56 123.8(3) yes
O37 C138 C139 108.7(6) yes
O37 C138 H1381 108.9 no
C139 C138 H1381 107.3 no
O37 C138 H1382 111.8 no
C139 C138 H1382 111.3 no
H1381 C138 H1382 108.7 no
C138 C139 C140 113.9(11) yes
C138 C139 H1391 109.0 no
C140 C139 H1391 108.2 no
C138 C139 H1392 108.6 no
C140 C139 H1392 108.0 no
H1391 C139 H1392 109.0 no
C139 C140 H1401 110.1 no
C139 C140 H1402 108.9 no
H1401 C140 H1402 110.0 no
C139 C140 H1403 108.0 no
H1401 C140 H1403 109.9 no
H1402 C140 H1403 109.9 no

loop_
_geom_bond_atom_site_label_1
_geom_bond_atom_site_label_2
_geom_bond_distance
_geom_bond_publ_flag
C1 S2 1.786(2) yes
C1 C24 1.392(4) yes
C1 C28 1.399(4) yes
S2 C3 1.785(2) yes
C3 C4 1.388(4) yes
C3 C25 1.406(3) yes
C4 C5 1.386(3) yes
C4 H41 0.941 no
C5 C6 1.374(4) yes
C5 N45 1.467(3) yes
C6 C7 1.382(4) yes
C6 H61 0.939 no
C7 S8 1.792(2) yes
C7 C25 1.404(3) yes
S8 C9 1.788(3) yes
C9 C10 1.390(3) yes
C9 C26 1.395(4) yes
C10 C11 1.376(4) yes
C10 H101 0.959 no
C11 C12 1.373(4) yes
C11 N48 1.468(3) yes
C12 C13 1.392(3) yes
C12 H121 0.959 no
C13 S14 1.769(3) yes
C13 C26 1.403(4) yes
S14 C15 1.778(2) yes
C15 C16 1.387(4) yes
C15 C27 1.407(3) yes
C16 C17 1.377(4) yes
C16 H161 0.932 no
C17 C18 1.376(4) yes
C17 N51 1.472(3) yes
C18 C19 1.380(4) yes
C18 H181 0.947 no
C19 S20 1.778(3) yes
C19 C27 1.404(3) yes
S20 C21 1.787(3) yes
C21 C22 1.382(4) yes
C21 C28 1.408(3) yes
C22 C23 1.380(4) yes
C22 H221 0.933 no
C23 C24 1.390(4) yes
C23 N54 1.467(3) yes
C24 H241 0.948 no
C25 O29 1.359(3) yes
C26 O33 1.357(3) yes
C27 O37 1.369(3) yes
C28 O41 1.356(3) yes
O29 C30 1.438(3) yes
C30 C31 1.500(5) yes
C30 H302 0.983 no
C30 H301 0.987 no
C31 C32 1.477(6) yes
C31 H311 0.977 no
C31 H312 0.981 no
C32 H321 0.960 no
C32 H323 0.979 no
C32 H322 0.964 no
O33 C34 1.460(3) yes
C34 C35 1.500(3) yes
C34 H341 0.980 no
C34 H342 0.990 no
C35 C36 1.523(4) yes
C35 H351 0.986 no
C35 H352 0.990 no
C36 H361 0.956 no
C36 H362 0.967 no
C36 H363 0.961 no
O37 C38 1.456(7) yes
O37 C138 1.457(8) yes
C38 C39 1.482(12) yes
C38 H381 0.976 no
C38 H382 0.966 no
C39 C40 1.520(13) yes
C39 H391 0.975 no
C39 H392 0.977 no
C40 H403 0.959 no
C40 H402 0.968 no
C40 H401 0.961 no
O41 C42 1.450(3) yes
C42 C43 1.484(4) yes
C42 H422 0.962 no
C42 H421 0.971 no
C43 C44 1.498(4) yes
C43 H431 0.989 no
C43 H432 0.956 no
C44 H443 0.970 no
C44 H441 0.979 no
C44 H442 0.962 no
N45 O46 1.227(3) yes
N45 O47 1.223(3) yes
N48 O49 1.224(4) yes
N48 O50 1.214(4) yes
N51 O52 1.208(4) yes
N51 O53 1.224(4) yes
N54 O55 1.223(4) yes
N54 O56 1.209(4) yes
C138 C139 1.520(14) yes
C138 H1381 0.962 no
C138 H1382 0.970 no
C139 C140 1.497(16) yes
C139 H1391 0.980 no
C139 H1392 0.973 no
C140 H1401 0.960 no
C140 H1402 0.964 no
C140 H1403 0.966 no

loop_
_geom_hbond_atom_site_label_D
_geom_hbond_atom_site_label_H
_geom_hbond_atom_site_label_A
_geom_hbond_site_symmetry_A
_geom_hbond_angle_DHA
_geom_hbond_distance_DH
_geom_hbond_distance_HA
_geom_hbond_distance_DA
_geom_hbond_publ_flag
C35 H351 O37 . 153 0.986 2.438 3.346(5) yes
C35 H352 O29 . 147 0.990 2.511 3.396(5) yes
C38 H382 O47 3_655 153 0.966 2.558 3.448(5) yes
C39 H391 O50 4_565 171 0.975 2.571 3.537(5) yes
